data_7061812
loop_
_publ_author_name
'Kumar, Sunil'
Priyasha,
'Das, Dinabandhu'

_publ_section_title
;
 Molecular tiltation and supramolecular interactions induced uniaxial NTE
 and biaxial PTE in bis-imidazole-based co-crystals
;
_journal_issue 38
_journal_name_full 'New Journal of Chemistry'
_journal_page_first 18465
_journal_page_last 18470
_journal_paper_doi 10.1039/D2NJ03717C
_journal_volume 46
_journal_year 2022
_chemical_formula_sum 'C22 H20 N4 O4'
_chemical_formula_weight 404.42
_space_group_crystal_system monoclinic
_space_group_IT_number 15
_space_group_name_Hall '-C 2yc'
_space_group_name_H-M_alt 'C 1 2/c 1'
_atom_sites_solution_hydrogens mixed
_audit_creation_method SHELXL-2018/3
_audit_update_record
;
2022-07-16 deposited with the CCDC.	2022-09-06 downloaded from the CCDC.
;
_cell_angle_alpha 90
_cell_angle_beta 106.681(4)
_cell_angle_gamma 90
_cell_formula_units_Z 4
_cell_length_a 28.341(3)
_cell_length_b 6.7394(8)
_cell_length_c 11.0937(12)
_cell_measurement_reflns_used 9946
_cell_measurement_temperature 150(2)
_cell_measurement_theta_max 28.30
_cell_measurement_theta_min 2.75
_cell_volume 2029.7(4)
_computing_cell_refinement 'Bruker SAINT'
_computing_data_collection 'Bruker APEX3'
_computing_data_reduction 'Bruker SAINT'
_computing_molecular_graphics 'Xseed-2017 (Barbour, 2017)'
_computing_structure_refinement 'SHELXL-2018/3 (Sheldrick, 2018)'
_computing_structure_solution 'SHELXT 2018/2 (Sheldrick, 2018)'
_diffrn_ambient_temperature 150(2)
_diffrn_measured_fraction_theta_full 0.987
_diffrn_measured_fraction_theta_max 0.989
_diffrn_measurement_device_type 'Bruker APEX-III Photon-II detector'
_diffrn_measurement_method 'phi and omega scan'
_diffrn_radiation_type MoK\a
_diffrn_radiation_wavelength 0.71073
_diffrn_reflns_av_R_equivalents 0.0295
_diffrn_reflns_av_unetI/netI 0.0154
_diffrn_reflns_Laue_measured_fraction_full 0.987
_diffrn_reflns_Laue_measured_fraction_max 0.989
_diffrn_reflns_limit_h_max 37
_diffrn_reflns_limit_h_min -36
_diffrn_reflns_limit_k_max 8
_diffrn_reflns_limit_k_min -9
_diffrn_reflns_limit_l_max 14
_diffrn_reflns_limit_l_min -14
_diffrn_reflns_number 22230
_diffrn_reflns_point_group_measured_fraction_full 0.987
_diffrn_reflns_point_group_measured_fraction_max 0.989
_diffrn_reflns_theta_full 25.000
_diffrn_reflns_theta_max 28.351
_diffrn_reflns_theta_min 3.001
_diffrn_source microfocus
_exptl_absorpt_coefficient_mu 0.093
_exptl_absorpt_correction_T_max 0.7457
_exptl_absorpt_correction_T_min 0.6997
_exptl_absorpt_correction_type multi-scan
_exptl_absorpt_process_details SADABS
_exptl_crystal_colour colorless
_exptl_crystal_density_diffrn 1.323
_exptl_crystal_description block
_exptl_crystal_F_000 848
_exptl_crystal_size_max 0.345
_exptl_crystal_size_mid 0.194
_exptl_crystal_size_min 0.108
_refine_diff_density_max 0.263
_refine_diff_density_min -0.154
_refine_diff_density_rms 0.034
_refine_ls_extinction_method none
_refine_ls_goodness_of_fit_ref 1.038
_refine_ls_hydrogen_treatment mixed
_refine_ls_matrix_type full
_refine_ls_number_parameters 140
_refine_ls_number_reflns 2515
_refine_ls_number_restraints 0
_refine_ls_restrained_S_all 1.038
_refine_ls_R_factor_all 0.0436
_refine_ls_R_factor_gt 0.0393
_refine_ls_shift/su_max 0.000
_refine_ls_shift/su_mean 0.000
_refine_ls_structure_factor_coef Fsqd
_refine_ls_weighting_details 'w=1/[\s^2^(Fo^2^)+(0.0481P)^2^+1.2287P] where P=(Fo^2^+2Fc^2^)/3'
_refine_ls_weighting_scheme calc
_refine_ls_wR_factor_gt 0.1007
_refine_ls_wR_factor_ref 0.1044
_reflns_Friedel_coverage 0.000
_reflns_number_gt 2255
_reflns_number_total 2515
_reflns_threshold_expression 'I > 2\s(I)'
_cod_data_source_file d2nj03717c2.cif
_cod_data_source_block BIMB-TA_150K
_cod_depositor_comments 'Adding full bibliography for 7061809--7061825.cif.'
_cod_original_cell_volume 2029.8(4)
_cod_original_sg_symbol_H-M 'C 2/c'
_cod_database_code 7061812
_shelx_shelxl_version_number 2018/3
_shelx_space_group_comment
;
The symmetry employed for this shelxl refinement is uniquely defined
by the following loop, which should always be used as a source of
symmetry information in preference to the above space-group names.
They are only intended as comments.
;

loop_
_space_group_symop_operation_xyz
'x, y, z'
'-x, y, -z+1/2'
'x+1/2, y+1/2, z'
'-x+1/2, y+1/2, -z+1/2'
'-x, -y, -z'
'x, -y, z-1/2'
'-x+1/2, -y+1/2, -z'
'x+1/2, -y+1/2, z-1/2'

loop_
_atom_site_label
_atom_site_type_symbol
_atom_site_fract_x
_atom_site_fract_y
_atom_site_fract_z
_atom_site_U_iso_or_equiv
_atom_site_adp_type
_atom_site_occupancy
_atom_site_site_symmetry_order
_atom_site_calc_flag
_atom_site_refinement_flags_posn
_atom_site_refinement_flags_adp
_atom_site_refinement_flags_occupancy
_atom_site_disorder_assembly
_atom_site_disorder_group
O1 O 0.29942(3) 0.22190(13) 0.13812(8) 0.0366(2) Uani 1 1 d . . . . .
O2 O 0.33859(3) 0.14610(13) -0.00476(8) 0.0412(2) Uani 1 1 d . . . . .
N2 N 0.39374(3) 0.81273(14) 0.23943(9) 0.0322(2) Uani 1 1 d . . . . .
N1 N 0.35882(4) 0.52341(15) 0.18264(9) 0.0368(2) Uani 1 1 d . . . . .
C9 C 0.45541(4) 0.99732(16) 0.40382(10) 0.0302(2) Uani 1 1 d . . . . .
C2 C 0.24613(4) -0.12589(17) 0.09725(10) 0.0317(2) Uani 1 1 d . . . . .
H2 H 0.243482 -0.040889 0.163321 0.038 Uiso 1 1 calc R U . . .
C5 C 0.36049(4) 0.67934(17) 0.25472(10) 0.0327(2) Uani 1 1 d . . . . .
H5 H 0.340813 0.695971 0.310385 0.039 Uiso 1 1 calc R U . . .
C3 C 0.27717(4) -0.07530(15) 0.02440(9) 0.0275(2) Uani 1 1 d . . . . .
C1 C 0.21923(4) -0.30023(17) 0.07290(10) 0.0319(2) Uani 1 1 d . . . . .
H1 H 0.198249 -0.335146 0.122670 0.038 Uiso 1 1 calc R U . . .
C4 C 0.30780(4) 0.10885(16) 0.05026(9) 0.0296(2) Uani 1 1 d . . . . .
C10 C 0.48558(4) 1.16318(18) 0.42313(12) 0.0380(3) Uani 1 1 d . . . . .
H10 H 0.476110 1.275865 0.370259 0.046 Uiso 1 1 calc R U . . .
C11 C 0.52956(4) 1.16569(18) 0.51927(12) 0.0402(3) Uani 1 1 d . . . . .
H11 H 0.549609 1.281199 0.532334 0.048 Uiso 1 1 calc R U . . .
C8 C 0.40598(4) 1.00174(17) 0.30504(12) 0.0372(3) Uani 1 1 d . . . . .
H8A H 0.380158 1.035564 0.345665 0.045 Uiso 1 1 calc R U . . .
H8B H 0.406280 1.106996 0.243015 0.045 Uiso 1 1 calc R U . . .
C7 C 0.41450(5) 0.7368(2) 0.15178(13) 0.0467(3) Uani 1 1 d . . . . .
H7 H 0.439248 0.796656 0.121501 0.056 Uiso 1 1 calc R U . . .
C6 C 0.39249(5) 0.5590(2) 0.11726(13) 0.0477(3) Uani 1 1 d . . . . .
H6 H 0.399287 0.471940 0.056973 0.057 Uiso 1 1 calc R U . . .
H1A H 0.3214(7) 0.334(3) 0.1541(18) 0.076(6) Uiso 1 1 d . . . . .

loop_
_atom_site_aniso_label
_atom_site_aniso_U_11
_atom_site_aniso_U_22
_atom_site_aniso_U_33
_atom_site_aniso_U_23
_atom_site_aniso_U_13
_atom_site_aniso_U_12
O1 0.0425(5) 0.0337(4) 0.0360(4) -0.0079(3) 0.0153(3) -0.0096(3)
O2 0.0476(5) 0.0389(5) 0.0434(5) -0.0057(4) 0.0234(4) -0.0138(4)
N2 0.0294(4) 0.0338(5) 0.0315(5) -0.0046(4) 0.0058(4) -0.0064(4)
N1 0.0381(5) 0.0353(5) 0.0365(5) -0.0072(4) 0.0098(4) -0.0070(4)
C9 0.0290(5) 0.0301(5) 0.0312(5) -0.0051(4) 0.0084(4) -0.0053(4)
C2 0.0350(5) 0.0338(6) 0.0286(5) -0.0052(4) 0.0126(4) -0.0042(4)
C5 0.0310(5) 0.0356(6) 0.0313(5) -0.0041(4) 0.0085(4) -0.0061(4)
C3 0.0281(5) 0.0283(5) 0.0252(5) 0.0009(4) 0.0063(4) -0.0024(4)
C1 0.0341(5) 0.0359(6) 0.0289(5) -0.0016(4) 0.0142(4) -0.0059(4)
C4 0.0318(5) 0.0299(5) 0.0262(5) 0.0014(4) 0.0069(4) -0.0023(4)
C10 0.0395(6) 0.0302(6) 0.0397(6) 0.0040(5) 0.0041(5) -0.0083(5)
C11 0.0373(6) 0.0322(6) 0.0459(7) 0.0022(5) 0.0038(5) -0.0147(5)
C8 0.0328(6) 0.0305(6) 0.0429(6) -0.0052(5) 0.0021(5) -0.0041(4)
C7 0.0451(7) 0.0566(8) 0.0450(7) -0.0118(6) 0.0234(6) -0.0158(6)
C6 0.0493(7) 0.0518(8) 0.0475(7) -0.0183(6) 0.0226(6) -0.0089(6)

loop_
_atom_type_symbol
_atom_type_description
_atom_type_scat_dispersion_real
_atom_type_scat_dispersion_imag
_atom_type_scat_source
C C 0.0033 0.0016 'International Tables Vol C Tables 4.2.6.8 and 6.1.1.4'
H H 0.0000 0.0000 'International Tables Vol C Tables 4.2.6.8 and 6.1.1.4'
N N 0.0061 0.0033 'International Tables Vol C Tables 4.2.6.8 and 6.1.1.4'
O O 0.0106 0.0060 'International Tables Vol C Tables 4.2.6.8 and 6.1.1.4'

loop_
_geom_angle_atom_site_label_1
_geom_angle_atom_site_label_2
_geom_angle_atom_site_label_3
_geom_angle
_geom_angle_site_symmetry_1
_geom_angle_site_symmetry_3
_geom_angle_publ_flag
C5 N2 C7 107.34(10) . . ?
C5 N2 C8 126.47(10) . . ?
C7 N2 C8 126.18(10) . . ?
C5 N1 C6 105.82(10) . . ?
C11 C9 C10 118.60(10) 5_676 . ?
C11 C9 C8 121.40(10) 5_676 . ?
C10 C9 C8 119.91(10) . . ?
C1 C2 C3 119.81(10) . . ?
N1 C5 N2 111.18(10) . . ?
C1 C3 C2 119.96(10) 7_545 . ?
C1 C3 C4 118.74(9) 7_545 . ?
C2 C3 C4 121.28(10) . . ?
C2 C1 C3 120.23(10) . 7_545 ?
O2 C4 O1 123.90(10) . . ?
O2 C4 C3 122.13(10) . . ?
O1 C4 C3 113.94(9) . . ?
C9 C10 C11 120.43(11) . . ?
C9 C11 C10 120.95(10) 5_676 . ?
N2 C8 C9 112.52(9) . . ?
C6 C7 N2 105.89(11) . . ?
C7 C6 N1 109.77(11) . . ?

loop_
_geom_bond_atom_site_label_1
_geom_bond_atom_site_label_2
_geom_bond_distance
_geom_bond_site_symmetry_2
_geom_bond_publ_flag
O1 C4 1.3115(13) . ?
O2 C4 1.2258(13) . ?
N2 C5 1.3479(14) . ?
N2 C7 1.3720(16) . ?
N2 C8 1.4587(14) . ?
N1 C5 1.3131(15) . ?
N1 C6 1.3752(17) . ?
C9 C11 1.3812(17) 5_676 ?
C9 C10 1.3861(15) . ?
C9 C8 1.5109(15) . ?
C2 C1 1.3843(16) . ?
C2 C3 1.3970(14) . ?
C3 C1 1.3937(15) 7_545 ?
C3 C4 1.4945(14) . ?
C10 C11 1.3887(16) . ?
C7 C6 1.3546(19) . ?
